data_4310042
loop_
_publ_author_name
'Philip J. Bailey'
'Alice Dawson'
'Chiara McCormack'
'Stephen A. Moggach'
'Iain D. H. Oswald'
'Simon Parsons'
'David W. H. Rankin'
'Andrew Turner'

_publ_contact_author_email S.Parsons@ed.ac.uk
_publ_contact_author_name 'Simon Parsons'
_publ_section_title
;
Barriers to Racemization in C3-Symmetric Complexes Containing the
Hydrotris(2-mercapto-1-ethylimidazolyl)borate (TmEt) Ligand
;
_journal_name_full 'Inorganic Chemistry'
_journal_page_first 8884
_journal_page_last 8898
_journal_paper_doi 10.1021/ic0505293
_journal_volume 44
_journal_year 2005
_chemical_absolute_configuration ad
_chemical_formula_moiety 'C33 H37 B1 Cu1 N6 P1 S3'
_chemical_formula_sum 'C33 H37 B Cu N6 P S3'
_chemical_formula_weight 719.23
_space_group_IT_number 146
_symmetry_cell_setting trigonal
_symmetry_space_group_name_Hall 'R 3'
_symmetry_space_group_name_H-M 'R 3 :H'
_atom_sites_solution_hydrogens geom
_atom_sites_solution_primary direct
_audit_creation_date 05-03-22
_audit_creation_method CRYSTALS_ver_12.80
_cell_angle_alpha 90
_cell_angle_beta 90
_cell_angle_gamma 120
_cell_formula_units_Z 3
_cell_length_a 15.5870(16)
_cell_length_b 15.5870(16)
_cell_length_c 12.144(2)
_cell_measurement_reflns_used 1009
_cell_measurement_temperature 150
_cell_measurement_theta_max 24
_cell_measurement_theta_min 2
_cell_volume 2555.2(6)
_computing_cell_refinement 'SAINT (Siemens ,1995)'
_computing_data_collection 'SMART (Siemens, 1993)'
_computing_data_reduction 'SAINT (Siemens ,1995)'
_computing_molecular_graphics 'CAMERON (Watkin et al., 1996)'
_computing_publication_material 'CRYSTALS (Betteridge et al., 2003)'
_computing_structure_refinement 'CRYSTALS (Betteridge et al., 2003)'
_computing_structure_solution 'SIR92 (Altomare et al., 1994)'
_diffrn_ambient_temperature 150
_diffrn_measured_fraction_theta_full 1.000
_diffrn_measured_fraction_theta_max 1.000
_diffrn_measurement_device_type 'Bruker SMART'
_diffrn_measurement_method '\f & \w scans'
_diffrn_radiation_monochromator graphite
_diffrn_radiation_type 'Mo K\a'
_diffrn_radiation_wavelength 0.71073
_diffrn_reflns_av_R_equivalents 0.036
_diffrn_reflns_limit_h_max 17
_diffrn_reflns_limit_h_min -17
_diffrn_reflns_limit_k_max 17
_diffrn_reflns_limit_k_min -17
_diffrn_reflns_limit_l_max 13
_diffrn_reflns_limit_l_min -13
_diffrn_reflns_number 5114
_diffrn_reflns_theta_full 23.259
_diffrn_reflns_theta_max 23.259
_diffrn_reflns_theta_min 2.256
_diffrn_standards_number 0
_exptl_absorpt_coefficient_mu 0.906
_exptl_absorpt_correction_T_max 0.70
_exptl_absorpt_correction_T_min 0.63
_exptl_absorpt_correction_type multi-scan
_exptl_absorpt_process_details 'SADABS (Siemens, 1996)'
_exptl_crystal_colour colourless
_exptl_crystal_density_diffrn 1.402
_exptl_crystal_description block
_exptl_crystal_F_000 1122
_exptl_crystal_size_max 0.45
_exptl_crystal_size_mid 0.43
_exptl_crystal_size_min 0.39
_refine_diff_density_max 0.71
_refine_diff_density_min -1.17
_refine_ls_abs_structure_details 'Flack, 31 Friedel-pairs'
_refine_ls_abs_structure_Flack 0.058(10)
_refine_ls_extinction_coef 78(7)
_refine_ls_extinction_method 'Larson 1970 Crystallographic Computing eq 22'
_refine_ls_goodness_of_fit_ref 1.0175
_refine_ls_hydrogen_treatment noref
_refine_ls_matrix_type full
_refine_ls_number_parameters 138
_refine_ls_number_reflns 1619
_refine_ls_number_restraints 1
_refine_ls_R_factor_all 0.0214
_refine_ls_R_factor_gt 0.0213
_refine_ls_shift/su_max 0.001357
_refine_ls_structure_factor_coef Fsqd
_refine_ls_weighting_details
;
 Method, part 1, Chebychev polynomial, (Watkin, 1994, Prince, 1982) 
 [weight] = 1.0/[A~0~*T~0~(x)+A~1~*T~1~(x) ... +A~n-1~]*T~n-1~(x)] 
 where A~i~ are the Chebychev coefficients listed below and x= Fcalc/Fmax 
 Method = Robust Weighting (Prince, 1982) 
 W = [weight] * [1-(deltaF/6*sigmaF)^2^]^2^ 
 A~i~ are: 
 22.6 32.5 14.2 
;
_refine_ls_weighting_scheme calc
_refine_ls_wR_factor_all 0.0504
_refine_ls_wR_factor_gt 0.0503
_refine_ls_wR_factor_ref 0.0504
_reflns_limit_h_max 8
_reflns_limit_h_min -17
_reflns_limit_k_max 17
_reflns_limit_k_min 0
_reflns_limit_l_max 13
_reflns_limit_l_min -13
_reflns_number_gt 1606
_reflns_number_total 1619
_reflns_threshold_expression I>2.00u(I)
_oxford_diffrn_Wilson_B_factor 0.00
_oxford_diffrn_Wilson_scale 0.00
_oxford_refine_ls_scale 0.4049(6)
_oxford_structure_analysis_title 'cm1051 in R3'
_cod_data_source_file ic0505293si20050817_061150_3.cif
_cod_data_source_block cm1051
_cod_depositor_comments
;
The following automatic conversions were performed:
'_symmetry_cell_setting' value 'Trigonal' changed to 'trigonal' according
to '/home/saulius/struct/CIF-dictionaries/cif_core.dic' dictionary named
'cif_core.dic' version 2.4.1 from 2010-06-29.

Automatic conversion script
Id: cif_fix_enum 1527 2010-12-29 10:47:43Z saulius 
;
_cod_original_cell_volume 2555.1(6)
_cod_original_sg_symbol_H-M 'R 3 '
_cod_original_formula_sum 'C33 H37 B1 Cu1 N6 P1 S3'
_cod_database_code 4310042

loop_
_symmetry_equiv_pos_as_xyz
x,y,z
x+1/3,y+2/3,z+2/3
x+2/3,y+1/3,z+1/3
-y,x-y,z
-y+1/3,x-y+2/3,z+2/3
-y+2/3,x-y+1/3,z+1/3
-x+y,-x,z
-x+y+1/3,-x+2/3,z+2/3
-x+y+2/3,-x+1/3,z+1/3

loop_
_atom_site_label
_atom_site_type_symbol
_atom_site_fract_x
_atom_site_fract_y
_atom_site_fract_z
_atom_site_U_iso_or_equiv
_atom_site_occupancy
_atom_site_adp_type
_atom_site_refinement_flags_posn
_atom_site_refinement_flags_adp
_atom_site_refinement_flags_occupancy
_atom_site_disorder_assembly
_atom_site_disorder_group
_atom_site_attached_hydrogens
Cu1 Cu 0.0000 1.0000 0.80581(4) 0.0215 1.0000 Uani S T . . . .
B1 B 0.0000 1.0000 0.4972(4) 0.0256 1.0000 Uani S T . . . .
P1 P 0.0000 1.0000 0.98933(8) 0.0207 1.0000 Uani S T . . . .
S2 S -0.08847(5) 0.84115(4) 0.72016(6) 0.0228 1.0000 Uani . . . . . .
C10 C 0.04278(17) 1.12186(19) 1.0534(2) 0.0236 1.0000 Uani . . . . . .
C11 C 0.0131(2) 1.1834(2) 1.0058(2) 0.0311 1.0000 Uani . . . . . .
C12 C 0.0428(2) 1.2764(2) 1.0491(2) 0.0392 1.0000 Uani . . . . . .
C13 C 0.1034(2) 1.3084(2) 1.1424(2) 0.0375 1.0000 Uani . . . . . .
C14 C 0.1331(2) 1.2481(2) 1.1895(2) 0.0340 1.0000 Uani . . . . . .
C15 C 0.10291(17) 1.15385(19) 1.1471(2) 0.0270 1.0000 Uani . . . . . .
C21 C -0.00140(19) 0.85985(19) 0.6214(2) 0.0240 1.0000 Uani . . . . . .
N22 N 0.02542(15) 0.92043(15) 0.53317(16) 0.0237 1.0000 Uani . . . . . .
C23 C 0.0983(2) 0.9119(2) 0.4771(2) 0.0299 1.0000 Uani . . . . . .
C24 C 0.1158(2) 0.8470(2) 0.5310(2) 0.0311 1.0000 Uani . . . . . .
N25 N 0.05233(15) 0.81349(16) 0.62078(17) 0.0266 1.0000 Uani . . . . . .
C26 C 0.0513(2) 0.7466(2) 0.7059(2) 0.0326 1.0000 Uani . . . . . .
C27 C 0.1057(2) 0.8032(2) 0.8086(2) 0.0368 1.0000 Uani . . . . . .
H1 H 0.0000 1.0000 0.4101 0.0500 1.0000 Uiso . . . . . .
H11 H -0.0272 1.1621 0.9415 0.0347 1.0000 Uiso . . . . . .
H12 H 0.0223 1.3184 1.0160 0.0485 1.0000 Uiso . . . . . .
H13 H 0.1250 1.3723 1.1714 0.0402 1.0000 Uiso . . . . . .
H14 H 0.1740 1.2695 1.2532 0.0355 1.0000 Uiso . . . . . .
H15 H 0.1233 1.1124 1.1811 0.0312 1.0000 Uiso . . . . . .
H23 H 0.1309 0.9457 0.4119 0.0326 1.0000 Uiso . . . . . .
H241 H 0.1629 0.8280 0.5118 0.0385 1.0000 Uiso . . . . . .
H261 H -0.0186 0.6987 0.7253 0.0398 1.0000 Uiso . . . . . .
H262 H 0.0846 0.7112 0.6765 0.0398 1.0000 Uiso . . . . . .
H271 H 0.1031 0.7546 0.8644 0.0561 1.0000 Uiso . . . . . .
H272 H 0.0726 0.8388 0.8387 0.0561 1.0000 Uiso . . . . . .
H273 H 0.1758 0.8512 0.7898 0.0561 1.0000 Uiso . . . . . .

loop_
_atom_site_aniso_label
_atom_site_aniso_U_11
_atom_site_aniso_U_22
_atom_site_aniso_U_33
_atom_site_aniso_U_23
_atom_site_aniso_U_13
_atom_site_aniso_U_12
Cu1 0.02254(19) 0.02255(19) 0.0193(3) 0.0000 0.0000 0.01127(9)
B1 0.0306(16) 0.0306(16) 0.016(2) 0.0000 0.0000 0.0153(8)
P1 0.0211(3) 0.0211(3) 0.0198(5) 0.0000 0.0000 0.01056(17)
S2 0.0233(3) 0.0204(3) 0.0241(3) 0.0007(3) 0.0031(3) 0.0106(3)
C10 0.0208(13) 0.0230(13) 0.0243(13) -0.0015(10) 0.0036(11) 0.0088(11)
C11 0.0390(15) 0.0295(14) 0.0244(14) -0.0035(11) -0.0040(12) 0.0169(13)
C12 0.0519(19) 0.0362(16) 0.0399(17) -0.0012(14) -0.0044(15) 0.0297(15)
C13 0.0420(17) 0.0282(14) 0.0351(15) -0.0060(12) 0.0071(13) 0.0121(13)
C14 0.0313(15) 0.0316(15) 0.0282(15) -0.0070(12) -0.0019(12) 0.0075(12)
C15 0.0256(14) 0.0304(15) 0.0257(13) -0.0015(11) -0.0002(11) 0.0144(12)
C21 0.0261(13) 0.0249(13) 0.0230(13) -0.0097(11) -0.0029(10) 0.0142(12)
N22 0.0240(10) 0.0279(11) 0.0180(10) -0.0010(9) 0.0003(9) 0.0121(9)
C23 0.0274(14) 0.0368(15) 0.0231(13) -0.0053(13) 0.0060(11) 0.0142(13)
C24 0.0276(15) 0.0380(15) 0.0318(16) -0.0105(12) 0.0006(12) 0.0197(14)
N25 0.0296(12) 0.0270(11) 0.0280(12) -0.0072(9) -0.0029(10) 0.0178(10)
C26 0.0378(15) 0.0327(14) 0.0366(16) -0.0006(12) 0.0026(12) 0.0246(13)
C27 0.0435(16) 0.0377(16) 0.0344(16) 0.0020(13) -0.0014(13) 0.0241(13)

loop_
_atom_type_symbol
_atom_type_scat_dispersion_real
_atom_type_scat_dispersion_imag
_atom_type_scat_Cromer_Mann_a1
_atom_type_scat_Cromer_Mann_b1
_atom_type_scat_Cromer_Mann_a2
_atom_type_scat_Cromer_Mann_b2
_atom_type_scat_Cromer_Mann_a3
_atom_type_scat_Cromer_Mann_b3
_atom_type_scat_Cromer_Mann_a4
_atom_type_scat_Cromer_Mann_b4
_atom_type_scat_Cromer_Mann_c
_atom_type_scat_source
C 0.0033 0.0016 2.3100 20.8439 1.0200 10.2075 1.5886 0.5687 0.8650 51.6512 0.2156 'International Tables Vol C 4.2.6.8 and 6.1.1.4'
H 0.0000 0.0000 0.4930 10.5109 0.3229 26.1257 0.1402 3.1424 0.0408 57.7998 0.0030 'International Tables Vol C 4.2.6.8 and 6.1.1.4'
B 0.0013 0.0007 2.0545 23.2185 1.3326 1.0210 1.0979 60.3498 0.7068 0.1403 -0.1932 'International Tables Vol C 4.2.6.8 and 6.1.1.4'
N 0.0061 0.0033 12.2126 0.0057 3.1322 9.8933 2.0125 28.9975 1.1663 0.5826 -11.5290 'International Tables Vol C 4.2.6.8 and 6.1.1.4'
P 0.1023 0.0942 6.4345 1.9067 4.1791 27.1570 1.7800 0.5260 1.4908 68.1645 1.1149 'International Tables Vol C 4.2.6.8 and 6.1.1.4'
S 0.1246 0.1234 6.9053 1.4679 5.2034 22.2151 1.4379 0.2536 1.5863 56.1720 0.8669 'International Tables Vol C 4.2.6.8 and 6.1.1.4'
Cu 0.3201 1.2651 13.3380 3.5828 7.1676 0.2470 5.6158 11.3966 1.6735 64.8126 1.1910 'International Tables Vol C 4.2.6.8 and 6.1.1.4'

loop_
_geom_angle_atom_site_label_1
_geom_angle_site_symmetry_1
_geom_angle_atom_site_label_2
_geom_angle_site_symmetry_2
_geom_angle_atom_site_label_3
_geom_angle_site_symmetry_3
_geom_angle
_geom_angle_publ_flag
S2 4_675 Cu1 . S2 7_465 102.43(2) yes
S2 4_675 Cu1 . P1 . 115.83(2) yes
S2 7_465 Cu1 . P1 . 115.827(19) yes
S2 4_675 Cu1 . S2 . 102.43(2) yes
S2 7_465 Cu1 . S2 . 102.43(2) yes
P1 . Cu1 . S2 . 115.827(16) yes
N22 4_675 B1 . N22 7_465 112.30(16) yes
N22 4_675 B1 . N22 . 112.30(16) yes
N22 7_465 B1 . N22 . 112.30(16) yes
N22 4_675 B1 . H1 . 106.5 no
N22 7_465 B1 . H1 . 106.5 no
N22 . B1 . H1 . 106.5 no
C10 7_465 P1 . C10 4_675 103.42(10) yes
C10 7_465 P1 . Cu1 . 115.00(8) yes
C10 4_675 P1 . Cu1 . 115.00(8) yes
C10 7_465 P1 . C10 . 103.42(10) yes
C10 4_675 P1 . C10 . 103.42(10) yes
Cu1 . P1 . C10 . 115.00(8) yes
Cu1 . S2 . C21 . 97.48(9) yes
P1 . C10 . C11 . 117.7(2) yes
P1 . C10 . C15 . 123.0(2) yes
C11 . C10 . C15 . 119.3(2) yes
C10 . C11 . C12 . 121.0(3) yes
C10 . C11 . H11 . 119.5 no
C12 . C11 . H11 . 119.5 no
C11 . C12 . C13 . 119.6(3) yes
C11 . C12 . H12 . 120.6 no
C13 . C12 . H12 . 119.9 no
C12 . C13 . C14 . 119.7(3) yes
C12 . C13 . H13 . 120.0 no
C14 . C13 . H13 . 120.3 no
C13 . C14 . C15 . 121.2(3) yes
C13 . C14 . H14 . 119.9 no
C15 . C14 . H14 . 118.9 no
C10 . C15 . C14 . 119.2(2) yes
C10 . C15 . H15 . 120.4 no
C14 . C15 . H15 . 120.4 no
S2 . C21 . N22 . 127.84(19) yes
S2 . C21 . N25 . 124.0(2) yes
N22 . C21 . N25 . 108.2(2) yes
B1 . N22 . C21 . 132.4(2) yes
B1 . N22 . C23 . 119.4(2) yes
C21 . N22 . C23 . 107.7(2) yes
N22 . C23 . C24 . 108.5(2) yes
N22 . C23 . H23 . 126.4 no
C24 . C23 . H23 . 125.1 no
C23 . C24 . N25 . 107.0(2) yes
C23 . C24 . H241 . 126.6 no
N25 . C24 . H241 . 126.4 no
C24 . N25 . C21 . 108.5(2) yes
C24 . N25 . C26 . 125.2(2) yes
C21 . N25 . C26 . 126.0(2) yes
N25 . C26 . C27 . 111.2(2) yes
N25 . C26 . H261 . 108.7 no
C27 . C26 . H261 . 109.0 no
N25 . C26 . H262 . 108.6 no
C27 . C26 . H262 . 108.8 no
H261 . C26 . H262 . 110.5 no
C26 . C27 . H271 . 108.5 no
C26 . C27 . H272 . 109.3 no
H271 . C27 . H272 . 109.6 no
C26 . C27 . H273 . 109.5 no
H271 . C27 . H273 . 109.8 no
H272 . C27 . H273 . 110.2 no

loop_
_geom_bond_atom_site_label_1
_geom_bond_site_symmetry_1
_geom_bond_atom_site_label_2
_geom_bond_site_symmetry_2
_geom_bond_distance
_geom_bond_publ_flag
Cu1 . S2 4_675 2.3873(6) yes
Cu1 . S2 7_465 2.3873(6) yes
Cu1 . P1 . 2.2286(12) yes
Cu1 . S2 . 2.3873(6) yes
B1 . N22 4_675 1.542(2) yes
B1 . N22 7_465 1.542(2) yes
B1 . N22 . 1.542(2) yes
B1 . H1 . 1.058 no
P1 . C10 7_465 1.842(3) yes
P1 . C10 4_675 1.842(3) yes
P1 . C10 . 1.842(3) yes
S2 . C21 . 1.723(2) yes
C10 . C11 . 1.382(4) yes
C10 . C15 . 1.398(4) yes
C11 . C12 . 1.387(4) yes
C11 . H11 . 0.952 no
C12 . C13 . 1.397(4) yes
C12 . H12 . 0.949 no
C13 . C14 . 1.365(4) yes
C13 . H13 . 0.945 no
C14 . C15 . 1.397(4) yes
C14 . H14 . 0.951 no
C15 . H15 . 0.945 no
C21 . N22 . 1.349(3) yes
C21 . N25 . 1.352(3) yes
N22 . C23 . 1.387(3) yes
C23 . C24 . 1.341(4) yes
C23 . H23 . 0.947 no
C24 . N25 . 1.387(4) yes
C24 . H241 . 0.948 no
N25 . C26 . 1.463(3) yes
C26 . C27 . 1.518(4) yes
C26 . H261 . 0.993 no
C26 . H262 . 0.995 no
C27 . H271 . 1.002 no
C27 . H272 . 0.997 no
C27 . H273 . 0.995 no
